data_1100628
loop_
_publ_author_name
'Riese, Ulrike'
'Harms, Klaus'
'Neum\"uller, Bernhard'
'Dehnicke, Kurt'

_publ_section_title
;
 Cobalt(II)-organische Phosphaniminato-Komplexe mit Heterocuban-Struktur.
 Kristallstrukturen von [CoBr(NPR~3~)]~4~ mit R = Me, Et,
 [Co(C\\tb C-CMe3)(NPMe3)]~4~ und [Co(C\\tb C-SiMe~3~)(NPEt~3~)]~4~
;
_journal_coden_ASTM ZAACAB
_journal_issue 8
_journal_name_full
;
 Zeitschrift fuer Anorganische und Allgemeine Chemie
;
_journal_page_first 1279
_journal_page_last 1284
_journal_paper_doi 10.1002/(SICI)1521-3749(199808)624:8<1279::AID-ZAAC1279>3.0.CO;2-K
_journal_volume 624
_journal_year 1998
_chemical_formula_sum 'C36 H72 Co4 N4 P4'
_space_group_IT_number 68
_symmetry_cell_setting orthorhombic
_symmetry_space_group_name_Hall '-C 2a 2ac'
_symmetry_space_group_name_H-M 'C c c a :2'
_cell_angle_alpha 90
_cell_angle_beta 90
_cell_angle_gamma 90
_cell_formula_units_Z 4
_cell_length_a 18.5424(11)
_cell_length_b 27.4587(13)
_cell_length_c 9.6347(5)
_cod_original_sg_symbol_H-M 'C c c a'
_cod_database_code 1100628

loop_
_symmetry_equiv_pos_site_id
_symmetry_equiv_pos_as_xyz
1 x,y,z
2 1/2+x,1/2+y,z
3 1/2+x,y,-z
4 x,-y,1/2+z
5 1/2-x,y,1/2+z
6 x,1/2+y,-z
7 1/2+x,1/2-y,1/2+z
8 -x,1/2+y,1/2+z
9 -x,-y,-z
10 -1/2-x,-1/2-y,-z
11 -1/2-x,-y,z
12 -x,y,-1/2-z
13 -1/2+x,-y,-1/2-z
14 -x,-1/2-y,z
15 -1/2-x,-1/2+y,-1/2-z
16 x,-1/2-y,-1/2-z

loop_
_atom_site_label
_atom_site_type_symbol
_atom_site_fract_x
_atom_site_fract_y
_atom_site_fract_z
Co1 Co 0.05307(2) 0.28735(1) 0.14578(5)
P1 P 0.11023(6) 0.31888(4) 0.44715(12)
N1 N 0.05718(15) 0.28635(9) 0.3595(3)
C1 C 0.1012(2) 0.34075(13) 0.0451(4)
C2 C 0.1184(2) 0.37999(13) -0.0011(4)
C3 C 0.1354(2) 0.42936(14) -0.0511(5)
C4? C 0.1744(16) 0.4328(9) -0.185(2)
H1? H 0.13970 0.43110 -0.26210
H2? H 0.20880 0.40590 -0.19300
H3? H 0.20040 0.46380 -0.18990
C5? C 0.0729(7) 0.4649(4) -0.029(2)
H4? H 0.03020 0.45320 -0.07880
H5? H 0.08640 0.49710 -0.06450
H6? H 0.06200 0.46730 0.07030
C6? C 0.1962(7) 0.4488(4) 0.0537(15)
H7? H 0.24070 0.43020 0.03980
H8? H 0.17960 0.44470 0.14950
H9? H 0.20540 0.48340 0.03580
C7 C 0.0947(2) 0.38277(13) 0.4226(5)
H10 H 0.04400 0.39020 0.44140
H11 H 0.10630 0.39170 0.32670
H12 H 0.12540 0.40130 0.48640
C8 C 0.2027(3) 0.3089(2) 0.4004(10)
H13 H 0.21240 0.27380 0.39690
H14 H 0.23420 0.32410 0.46970
H15 H 0.21210 0.32330 0.30910
C9 C 0.1025(7) 0.3078(3) 0.6273(6)
H16 H 0.05390 0.31660 0.65850
H17 H 0.13810 0.32750 0.67740
H18 H 0.11110 0.27320 0.64600
C10 C 0.0752(5) 0.4416(4) -0.1616(11)
H19 H 0.07570 0.41690 -0.23510
H20 H 0.08470 0.47370 -0.20210
H21 H 0.02790 0.44180 -0.11630
C11 C 0.1297(8) 0.4654(3) 0.0625(10)
H22 H 0.08190 0.46300 0.10550
H23 H 0.13660 0.49820 0.02510
H24 H 0.16690 0.45870 0.13230
C12 C 0.2041(8) 0.4275(6) -0.1331(18)
H25 H 0.19970 0.40290 -0.20650
H26 H 0.24420 0.41880 -0.07150
H27 H 0.21330 0.45940 -0.17490
Co1K* Co -0.05307(2) 0.28735(1) 0.35422(5)
N1K* N -0.05718(15) 0.28635(9) 0.1405(3)
N1O* N 0.05718(15) 0.21365(9) 0.1405(3)
Co1O* Co 0.05307(2) 0.21265(1) 0.35422(5)
N1M* N -0.05718(15) 0.21365(9) 0.3595(3)
Co1M* Co -0.05307(2) 0.21265(1) 0.14578(5)
P1O* P 0.11023(6) 0.18112(4) 0.05285(12)
C7O* C 0.0947(2) 0.11723(13) 0.0774(5)
H10O* H 0.04400 0.10980 0.05860
H11O* H 0.10630 0.10830 0.17330
H12O* H 0.12540 0.09870 0.01360
C8O* C 0.2027(3) 0.1911(2) 0.0996(10)
H13O* H 0.21240 0.22620 0.10310
H14O* H 0.23420 0.17590 0.03030
H15O* H 0.21210 0.17670 0.19090
C9O* C 0.1025(7) 0.1922(3) -0.1273(6)
H16O* H 0.05390 0.18340 -0.15850
H17O* H 0.13810 0.17250 -0.17740
H18O* H 0.11110 0.22680 -0.14600
P1K* P -0.11023(6) 0.31888(4) 0.05285(12)
C7K* C -0.0947(2) 0.38277(13) 0.0774(5)
H10K* H -0.04400 0.39020 0.05860
H11K* H -0.10630 0.39170 0.17330
H12K* H -0.12540 0.40130 0.01360
C8K* C -0.2027(3) 0.3089(2) 0.0996(10)
H13K* H -0.21240 0.27380 0.10310
H14K* H -0.23420 0.32410 0.03030
H15K* H -0.21210 0.32330 0.19090
C9K* C -0.1025(7) 0.3078(3) -0.1273(6)
H16K* H -0.05390 0.31660 -0.15850
H17K* H -0.13810 0.32750 -0.17740
H18K* H -0.11110 0.27320 -0.14600
C1M* C -0.1012(2) 0.15925(13) 0.0451(4)
C2M* C -0.1184(2) 0.12001(13) -0.0011(4)
C3M* C -0.1354(2) 0.07064(14) -0.0511(5)
C10M* C -0.0752(5) 0.0584(4) -0.1616(11)
H19M* H -0.07570 0.08310 -0.23510
H20M* H -0.08470 0.02630 -0.20210
H21M* H -0.02790 0.05820 -0.11630
C11M* C -0.1297(8) 0.0346(3) 0.0625(10)
H22M* H -0.08190 0.03700 0.10550
H23M* H -0.13660 0.00180 0.02510
H24M* H -0.16690 0.04130 0.13230
C12M* C -0.2041(8) 0.0725(6) -0.1331(18)
H25M* H -0.19970 0.09710 -0.20650
H26M* H -0.24420 0.08120 -0.07150
H27M* H -0.21330 0.04060 -0.17490
C1K* C -0.1012(2) 0.34075(13) 0.4549(4)
C2K* C -0.1184(2) 0.37999(13) 0.5011(4)
C3K* C -0.1354(2) 0.42936(14) 0.5511(5)
C10K* C -0.0752(5) 0.4416(4) 0.6616(11)
H19K* H -0.07570 0.41690 0.73510
H20K* H -0.08470 0.47370 0.70210
H21K* H -0.02790 0.44180 0.61630
C11K* C -0.1297(8) 0.4654(3) 0.4375(10)
H22K* H -0.08190 0.46300 0.39450
H23K* H -0.13660 0.49820 0.47490
H24K* H -0.16690 0.45870 0.36770
C12K* C -0.2041(8) 0.4275(6) 0.6331(18)
H25K* H -0.19970 0.40290 0.70650
H26K* H -0.24420 0.41880 0.57150
H27K* H -0.21330 0.45940 0.67490
P1M* P -0.11023(6) 0.18112(4) 0.44715(12)
C7M* C -0.0947(2) 0.11723(13) 0.4226(5)
H10M* H -0.04400 0.10980 0.44140
H11M* H -0.10630 0.10830 0.32670
H12M* H -0.12540 0.09870 0.48640
C8M* C -0.2027(3) 0.1911(2) 0.4004(10)
H13M* H -0.21240 0.22620 0.39690
H14M* H -0.23420 0.17590 0.46970
H15M* H -0.21210 0.17670 0.30910
C9M* C -0.1025(7) 0.1922(3) 0.6273(6)
H16M* H -0.05390 0.18340 0.65850
H17M* H -0.13810 0.17250 0.67740
H18M* H -0.11110 0.22680 0.64600
C1O* C 0.1012(2) 0.15925(13) 0.4549(4)
C2O* C 0.1184(2) 0.12001(13) 0.5011(4)
C3O* C 0.1354(2) 0.07064(14) 0.5511(5)
C10O* C 0.0752(5) 0.0584(4) 0.6616(11)
H19O* H 0.07570 0.08310 0.73510
H20O* H 0.08470 0.02630 0.70210
H21O* H 0.02790 0.05820 0.61630
C11O* C 0.1297(8) 0.0346(3) 0.4375(10)
H22O* H 0.08190 0.03700 0.39450
H23O* H 0.13660 0.00180 0.47490
H24O* H 0.16690 0.04130 0.36770
C12O* C 0.2041(8) 0.0725(6) 0.6331(18)
H25O* H 0.19970 0.09710 0.70650
H26O* H 0.24420 0.08120 0.57150
H27O* H 0.21330 0.04060 0.67490

loop_
_atom_type_symbol
_atom_type_radius_bond
C 0.68
H 0.23
Co 1.20
N 0.68
P 1.05
